data_7112109
loop_
_publ_author_name
'Dmytro S. Nesterov'
'Julia Jezierska'
'Oksana V. Nesterova'
'Armando J. L. Pombeiro'
'Andrew Ozarowski'

_publ_section_title
;
 An unprecedented octanuclear copper core with C3i symmetry and a
 paramagnetic ground state
;
_journal_name_full Chem.Commun.
_journal_page_first 3431
_journal_paper_doi 10.1039/c3cc48107g
_journal_volume 50
_journal_year 2014
_chemical_formula_moiety 'C48 H106 Cu8 N6 O15, 2(B F4), 3(C H3 O)'
_chemical_formula_sum 'C51 H115 B2 Cu8 F8 N6 O18'
_chemical_formula_weight 1782.43
_chemical_name_systematic
;
?
;
_space_group_IT_number 167
_symmetry_cell_setting trigonal
_symmetry_space_group_name_Hall '-R 3 2"c'
_symmetry_space_group_name_H-M 'R -3 c :H'
_atom_sites_solution_hydrogens geom
_atom_sites_solution_primary direct
_atom_sites_solution_secondary difmap
_audit_creation_method SHELXL-97
_cell_angle_alpha 90.00
_cell_angle_beta 90.00
_cell_angle_gamma 120.00
_cell_formula_units_Z 6
_cell_length_a 22.3369(13)
_cell_length_b 22.3369(13)
_cell_length_c 24.2189(18)
_cell_measurement_temperature 296(2)
_cell_volume 10464.8(12)
_computing_structure_refinement 'SHELXL-97 (Sheldrick, 1997)'
_computing_structure_solution 'SHELXS-97 (Sheldrick, 1990)'
_diffrn_ambient_temperature 296(2)
_diffrn_measured_fraction_theta_full 0.995
_diffrn_measured_fraction_theta_max 0.995
_diffrn_radiation_monochromator graphite
_diffrn_radiation_source 'fine-focus sealed tube'
_diffrn_radiation_type MoK\a
_diffrn_radiation_wavelength 0.71073
_diffrn_reflns_av_R_equivalents 0.1036
_diffrn_reflns_av_sigmaI/netI 0.0777
_diffrn_reflns_limit_h_max 25
_diffrn_reflns_limit_h_min -24
_diffrn_reflns_limit_k_max 27
_diffrn_reflns_limit_k_min -28
_diffrn_reflns_limit_l_max 30
_diffrn_reflns_limit_l_min -31
_diffrn_reflns_number 27706
_diffrn_reflns_theta_full 27.15
_diffrn_reflns_theta_max 27.15
_diffrn_reflns_theta_min 2.91
_exptl_absorpt_coefficient_mu 2.478
_exptl_absorpt_correction_T_max 0.7455
_exptl_absorpt_correction_T_min 0.6540
_exptl_absorpt_correction_type multi-scan
_exptl_absorpt_process_details sadabs
_exptl_crystal_colour green
_exptl_crystal_density_diffrn 1.697
_exptl_crystal_density_method 'not measured'
_exptl_crystal_description prism
_exptl_crystal_F_000 5526
_exptl_crystal_size_max 0.20
_exptl_crystal_size_mid 0.15
_exptl_crystal_size_min 0.10
_refine_diff_density_max 1.538
_refine_diff_density_min -1.110
_refine_diff_density_rms 0.158
_refine_ls_extinction_method none
_refine_ls_goodness_of_fit_ref 1.138
_refine_ls_hydrogen_treatment noref
_refine_ls_matrix_type full
_refine_ls_number_parameters 159
_refine_ls_number_reflns 2578
_refine_ls_number_restraints 13
_refine_ls_restrained_S_all 1.141
_refine_ls_R_factor_all 0.1225
_refine_ls_R_factor_gt 0.0743
_refine_ls_shift/su_max 0.000
_refine_ls_shift/su_mean 0.000
_refine_ls_structure_factor_coef Fsqd
_refine_ls_weighting_details 'calc w=1/[\s^2^(Fo^2^)+(0.0478P)^2^+326.6373P] where P=(Fo^2^+2Fc^2^)/3'
_refine_ls_weighting_scheme calc
_refine_ls_wR_factor_gt 0.1641
_refine_ls_wR_factor_ref 0.1816
_reflns_number_gt 1738
_reflns_number_total 2578
_reflns_threshold_expression >2sigma(I)
_cod_data_source_file c3cc48107g3.txt
_cod_data_source_block 149
_cod_original_sg_symbol_H-M R-3c
_cod_database_code 7112109

loop_
_symmetry_equiv_pos_as_xyz
'x, y, z'
'-y, x-y, z'
'-x+y, -x, z'
'y, x, -z+1/2'
'x-y, -y, -z+1/2'
'-x, -x+y, -z+1/2'
'x+2/3, y+1/3, z+1/3'
'-y+2/3, x-y+1/3, z+1/3'
'-x+y+2/3, -x+1/3, z+1/3'
'y+2/3, x+1/3, -z+5/6'
'x-y+2/3, -y+1/3, -z+5/6'
'-x+2/3, -x+y+1/3, -z+5/6'
'x+1/3, y+2/3, z+2/3'
'-y+1/3, x-y+2/3, z+2/3'
'-x+y+1/3, -x+2/3, z+2/3'
'y+1/3, x+2/3, -z+7/6'
'x-y+1/3, -y+2/3, -z+7/6'
'-x+1/3, -x+y+2/3, -z+7/6'
'-x, -y, -z'
'y, -x+y, -z'
'x-y, x, -z'
'-y, -x, z-1/2'
'-x+y, y, z-1/2'
'x, x-y, z-1/2'
'-x+2/3, -y+1/3, -z+1/3'
'y+2/3, -x+y+1/3, -z+1/3'
'x-y+2/3, x+1/3, -z+1/3'
'-y+2/3, -x+1/3, z-1/6'
'-x+y+2/3, y+1/3, z-1/6'
'x+2/3, x-y+1/3, z-1/6'
'-x+1/3, -y+2/3, -z+2/3'
'y+1/3, -x+y+2/3, -z+2/3'
'x-y+1/3, x+2/3, -z+2/3'
'-y+1/3, -x+2/3, z+1/6'
'-x+y+1/3, y+2/3, z+1/6'
'x+1/3, x-y+2/3, z+1/6'

loop_
_atom_site_label
_atom_site_type_symbol
_atom_site_fract_x
_atom_site_fract_y
_atom_site_fract_z
_atom_site_U_iso_or_equiv
_atom_site_adp_type
_atom_site_occupancy
_atom_site_symmetry_multiplicity
_atom_site_calc_flag
_atom_site_refinement_flags
Cu1 Cu 0.82111(4) 0.39886(4) 0.33132(4) 0.0205(3) Uani 1 1 d .
O1 O 0.8282(2) 0.4783(2) 0.3669(2) 0.0222(11) Uani 1 1 d .
N1 N 0.8951(3) 0.4086(3) 0.3919(3) 0.0293(15) Uani 1 1 d .
C1 C 0.9669(4) 0.4299(5) 0.3686(4) 0.044(2) Uani 1 1 d .
B1 B 1.0000 0.2309(7) 0.2500 0.019(4) Uani 0.67 2 d SP
F1 F 1.0417(5) 0.2846(5) 0.2825(4) 0.070(3) Uani 0.67 1 d P
F2 F 0.9632(6) 0.1764(6) 0.2781(6) 0.132(6) Uani 0.67 1 d P
Cu2 Cu 0.6667 0.3333 0.40938(6) 0.0269(4) Uani 1 3 d S
O2 O 0.7472(2) 0.3124(2) 0.3953(2) 0.0204(11) Uani 1 1 d .
C2 C 1.0204(4) 0.4539(5) 0.4142(4) 0.052(3) Uani 1 1 d .
H2A H 1.0647 0.4665 0.3987 0.078 Uiso 1 1 calc R
H2B H 1.0075 0.4172 0.4404 0.078 Uiso 1 1 calc R
H2C H 1.0229 0.4933 0.4325 0.078 Uiso 1 1 calc R
O3 O 0.6667 0.3333 0.4866(4) 0.039(3) Uani 1 3 d S
H1O3 H 0.7042 0.3401 0.4979 0.058 Uiso 0.33 1 calc P
H2O3 H 0.6360 0.3261 0.5114 0.058 Uiso 0.33 1 d P
C3 C 0.9852(5) 0.4877(6) 0.3268(4) 0.058(3) Uani 1 1 d .
H3A H 1.0299 0.5020 0.3114 0.087 Uiso 1 1 calc R
H3B H 0.9857 0.5262 0.3449 0.087 Uiso 1 1 calc R
H3C H 0.9513 0.4711 0.2978 0.087 Uiso 1 1 calc R
O4 O 0.6667 0.3333 0.3333 0.011(2) Uani 1 6 d S
C4 C 0.9668(5) 0.3700(6) 0.3374(5) 0.059(3) Uani 1 1 d .
H4A H 1.0123 0.3847 0.3236 0.088 Uiso 1 1 calc R
H4B H 0.9348 0.3562 0.3072 0.088 Uiso 1 1 calc R
H4C H 0.9530 0.3316 0.3621 0.088 Uiso 1 1 calc R
C5 C 0.7907(4) 0.3136(4) 0.4392(3) 0.0283(18) Uani 1 1 d .
H5A H 0.7721 0.2673 0.4540 0.034 Uiso 1 1 calc R
H5B H 0.7909 0.3432 0.4686 0.034 Uiso 1 1 calc R
C6 C 0.8638(4) 0.3396(4) 0.4198(4) 0.0328(19) Uani 1 1 d .
H6A H 0.8921 0.3430 0.4513 0.039 Uiso 1 1 calc R
H6B H 0.8641 0.3062 0.3944 0.039 Uiso 1 1 calc R
C7 C 0.8997(4) 0.4625(4) 0.4304(3) 0.0298(18) Uani 1 1 d .
H7A H 0.9423 0.5054 0.4235 0.036 Uiso 1 1 calc R
H7B H 0.9011 0.4484 0.4681 0.036 Uiso 1 1 calc R
C8 C 0.8389(4) 0.4748(4) 0.4243(3) 0.0284(18) Uani 1 1 d .
H8A H 0.7979 0.4372 0.4411 0.034 Uiso 1 1 calc R
H8B H 0.8490 0.5176 0.4423 0.034 Uiso 1 1 calc R
C9 C 0.7783(12) 0.3435(15) 0.0686(9) 0.068(7) Uani 0.50 1 d PDU
H9A H 0.8147 0.3757 0.0449 0.103 Uiso 0.50 1 calc PR
H9B H 0.7343 0.3313 0.0525 0.103 Uiso 0.50 1 calc PR
H9C H 0.7820 0.3028 0.0729 0.103 Uiso 0.50 1 calc PR
O5 O 0.7841(18) 0.3746(15) 0.1214(11) 0.184(13) Uani 0.50 1 d PDU

loop_
_atom_site_aniso_label
_atom_site_aniso_U_11
_atom_site_aniso_U_22
_atom_site_aniso_U_33
_atom_site_aniso_U_23
_atom_site_aniso_U_13
_atom_site_aniso_U_12
Cu1 0.0156(5) 0.0181(5) 0.0273(5) -0.0003(4) -0.0008(4) 0.0081(4)
O1 0.018(3) 0.016(3) 0.029(3) -0.001(2) -0.003(2) 0.006(2)
N1 0.017(3) 0.031(4) 0.041(4) -0.001(3) -0.008(3) 0.014(3)
C1 0.011(4) 0.050(6) 0.065(6) 0.006(5) -0.003(4) 0.011(4)
B1 0.018(9) 0.013(6) 0.027(9) -0.002(4) -0.003(7) 0.009(4)
F1 0.063(6) 0.065(6) 0.074(7) -0.012(5) 0.008(5) 0.026(5)
F2 0.099(10) 0.070(8) 0.135(12) 0.051(8) -0.053(8) -0.026(7)
Cu2 0.0297(6) 0.0297(6) 0.0213(8) 0.000 0.000 0.0148(3)
O2 0.015(3) 0.021(3) 0.026(3) -0.001(2) -0.005(2) 0.010(2)
C2 0.013(4) 0.057(7) 0.080(8) 0.000(5) -0.015(4) 0.013(5)
O3 0.048(4) 0.048(4) 0.020(5) 0.000 0.000 0.024(2)
C3 0.018(5) 0.072(7) 0.070(7) 0.013(6) 0.006(5) 0.013(5)
O4 0.014(3) 0.014(3) 0.004(5) 0.000 0.000 0.0068(17)
C4 0.031(5) 0.083(8) 0.073(7) -0.012(6) -0.006(5) 0.036(6)
C5 0.024(4) 0.024(4) 0.032(4) 0.004(3) -0.008(3) 0.009(4)
C6 0.027(4) 0.038(5) 0.039(5) 0.001(4) -0.014(4) 0.020(4)
C7 0.026(4) 0.019(4) 0.037(4) -0.003(3) -0.012(4) 0.006(3)
C8 0.023(4) 0.025(4) 0.030(4) -0.008(3) -0.015(3) 0.006(3)
C9 0.051(9) 0.085(11) 0.068(12) -0.036(9) 0.012(7) 0.033(8)
O5 0.16(2) 0.18(3) 0.22(3) 0.04(2) 0.00(2) 0.09(2)

loop_
_atom_type_symbol
_atom_type_description
_atom_type_scat_dispersion_real
_atom_type_scat_dispersion_imag
_atom_type_scat_source
C C 0.0033 0.0016 'International Tables Vol C Tables 4.2.6.8 and 6.1.1.4'
H H 0.0000 0.0000 'International Tables Vol C Tables 4.2.6.8 and 6.1.1.4'
B B 0.0013 0.0007 'International Tables Vol C Tables 4.2.6.8 and 6.1.1.4'
N N 0.0061 0.0033 'International Tables Vol C Tables 4.2.6.8 and 6.1.1.4'
O O 0.0106 0.0060 'International Tables Vol C Tables 4.2.6.8 and 6.1.1.4'
F F 0.0171 0.0103 'International Tables Vol C Tables 4.2.6.8 and 6.1.1.4'
Cu Cu 0.3201 1.2651 'International Tables Vol C Tables 4.2.6.8 and 6.1.1.4'

loop_
_geom_angle_atom_site_label_1
_geom_angle_atom_site_label_2
_geom_angle_atom_site_label_3
_geom_angle
_geom_angle_site_symmetry_1
_geom_angle_site_symmetry_3
O1 Cu1 O1 176.63(15) 32 .
O1 Cu1 O2 94.6(2) 32 33_545
O1 Cu1 O2 87.3(2) . 33_545
O1 Cu1 N1 94.7(2) 32 .
O1 Cu1 N1 84.0(2) . .
O2 Cu1 N1 166.1(2) 33_545 .
O1 Cu1 O2 77.40(19) 32 .
O1 Cu1 O2 99.30(19) . .
O2 Cu1 O2 112.3(2) 33_545 .
N1 Cu1 O2 79.8(2) . .
O1 Cu1 Cu1 142.82(15) 32 33_545
O1 Cu1 Cu1 37.82(15) . 33_545
O2 Cu1 Cu1 52.31(14) 33_545 33_545
N1 Cu1 Cu1 121.27(18) . 33_545
O2 Cu1 Cu1 98.39(12) . 33_545
O1 Cu1 Cu1 38.05(15) 32 32
O1 Cu1 Cu1 138.98(15) . 32
O2 Cu1 Cu1 96.27(14) 33_545 32
N1 Cu1 Cu1 97.37(18) . 32
O2 Cu1 Cu1 41.81(12) . 32
Cu1 Cu1 Cu1 119.899(4) 33_545 32
C8 O1 Cu1 125.4(5) . 33_545
C8 O1 Cu1 109.1(4) . .
Cu1 O1 Cu1 104.1(2) 33_545 .
C7 N1 C6 110.9(6) . .
C7 N1 C1 110.0(6) . .
C6 N1 C1 111.4(6) . .
C7 N1 Cu1 104.4(4) . .
C6 N1 Cu1 105.4(5) . .
C1 N1 Cu1 114.5(5) . .
C2 C1 C3 110.8(8) . .
C2 C1 C4 108.9(8) . .
C3 C1 C4 107.1(9) . .
C2 C1 N1 111.0(8) . .
C3 C1 N1 107.6(7) . .
C4 C1 N1 111.3(7) . .
F2 B1 F2 101(2) 6_765 .
F2 B1 F1 111.6(7) 6_765 6_765
F2 B1 F1 108.8(7) . 6_765
F2 B1 F1 108.8(7) 6_765 .
F2 B1 F1 111.6(7) . .
F1 B1 F1 113.9(15) 6_765 .
O4 Cu2 O3 180.000(2) . .
O4 Cu2 O2 80.68(14) . .
O3 Cu2 O2 99.32(14) . .
O4 Cu2 O2 80.68(14) . 2_655
O3 Cu2 O2 99.32(14) . 2_655
O2 Cu2 O2 117.43(7) . 2_655
O4 Cu2 O2 80.68(14) . 3_665
O3 Cu2 O2 99.32(14) . 3_665
O2 Cu2 O2 117.43(7) . 3_665
O2 Cu2 O2 117.43(7) 2_655 3_665
C5 O2 Cu1 114.0(4) . 32
C5 O2 Cu2 121.7(4) . .
Cu1 O2 Cu2 116.6(2) 32 .
C5 O2 Cu1 106.2(4) . .
Cu1 O2 Cu1 85.88(18) 32 .
Cu2 O2 Cu1 104.4(2) . .
Cu2 O4 Cu2 180.0 31_655 .
O2 C5 C6 111.8(6) . .
N1 C6 C5 113.3(6) . .
N1 C7 C8 112.3(6) . .
O1 C8 C7 107.3(7) . .

loop_
_geom_bond_atom_site_label_1
_geom_bond_atom_site_label_2
_geom_bond_distance
_geom_bond_site_symmetry_2
Cu1 O1 1.897(5) 32
Cu1 O1 1.907(5) .
Cu1 O2 2.005(5) 33_545
Cu1 N1 2.138(6) .
Cu1 O2 2.380(5) .
Cu1 Cu1 3.0004(9) 33_545
Cu1 Cu1 3.0006(9) 32
O1 C8 1.420(9) .
O1 Cu1 1.897(5) 33_545
N1 C7 1.487(10) .
N1 C6 1.498(10) .
N1 C1 1.533(10) .
C1 C2 1.515(12) .
C1 C3 1.525(14) .
C1 C4 1.535(14) .
B1 F2 1.274(14) 6_765
B1 F2 1.274(14) .
B1 F1 1.345(13) 6_765
B1 F1 1.345(13) .
Cu2 O4 1.8418(16) .
Cu2 O3 1.869(9) .
Cu2 O2 2.100(5) .
Cu2 O2 2.100(5) 2_655
Cu2 O2 2.101(5) 3_665
O2 C5 1.430(9) .
O2 Cu1 2.006(5) 32
O4 Cu2 1.8419(16) 31_655
C5 C6 1.508(11) .
C7 C8 1.519(11) .
C9 O5 1.428(10) .
